data_9012806
loop_
_publ_author_name
'Garcia-Garcia F J'
'Larsson, A. K.'
'Noren, L.'
'Withers, R. L.'

_publ_section_title
;
 The crystal structures of Co3Se4 and Co7Se8
;
_journal_name_full 'Solid State Sciences'
_journal_page_first 725
_journal_page_last 733
_journal_paper_doi 10.1016/j.solidstatesciences.2004.03.030
_journal_volume 6
_journal_year 2004
_chemical_formula_structural Co6.8Se8
_chemical_formula_sum 'Co6.8 Se8'
_space_group_IT_number 12
_symmetry_space_group_name_Hall '-C 2y'
_symmetry_space_group_name_H-M 'C 1 2/m 1'
_cell_angle_alpha 90
_cell_angle_beta 139.903
_cell_angle_gamma 90
_cell_length_a 12.4039
_cell_length_b 7.1793
_cell_length_c 8.1756
_cell_formula_units_Z 2
_cell_volume 468.924
_database_code_amcsd 0015525
_exptl_crystal_density_diffrn 7.312
_cod_original_formula_sum 'Se8 Co6.8'
_cod_database_code 9012806
_amcsd_formula_title Co6.8Se8

loop_
_space_group_symop_operation_xyz
x,y,z
1/2+x,1/2+y,z
x,-y,z
1/2+x,1/2-y,z
-x,y,-z
1/2-x,1/2+y,-z
-x,-y,-z
1/2-x,1/2-y,-z

loop_
_atom_site_label
_atom_site_fract_x
_atom_site_fract_y
_atom_site_fract_z
_atom_site_occupancy
_atom_site_U_iso_or_equiv
Se1 0.79440 0.00000 0.25600 1.00000 0.00630
Se2 0.27780 0.00000 0.22500 1.00000 0.01600
Se3 0.45130 0.24890 0.74100 1.00000 0.01250
Co1 0.50000 0.00000 0.00000 1.00000 0.01500
Co2 0.25000 0.25000 0.00000 0.90000 0.01700
Co3 0.75800 0.00000 0.52600 1.00000 0.01500
Co4 0.50000 0.22800 0.50000 1.00000 0.01800

loop_
_cod_related_entry_id
_cod_related_entry_database
_cod_related_entry_code
1 AMCSD 0015525
